data_1511295
loop_
_publ_author_name
'Ellner, M.'
'Mittemeijer, E.J.'
'Beck, M.'

_publ_section_title
;
 Powder diffraction data for borides Pd3 B and Pd5 B2 and the formation of
 an amorphous boride Pd2 B
;
_journal_name_full 'Powder Diffraction'
_journal_page_first 98
_journal_page_last 101
_journal_paper_doi 10.1154/1.1351156
_journal_volume 16
_journal_year 2001
_chemical_formula_sum 'B Pd3'
_chemical_name_systematic 'Pd3 B'
_space_group_IT_number 62
_symmetry_space_group_name_Hall '-P 2ac 2n'
_symmetry_space_group_name_H-M 'P n m a'
_cell_angle_alpha 90
_cell_angle_beta 90
_cell_angle_gamma 90
_cell_formula_units_Z 4
_cell_length_a 5.4602
_cell_length_b 7.5596
_cell_length_c 4.8417
_cell_volume 199.851
_citation_journal_id_ASTM PODIE2
_cod_data_source_file boron0-1_427.cif
_cod_data_source_block B1Pd3
_cod_original_cell_volume 199.8505
_cod_original_formula_sum 'B1 Pd3'
_cod_database_code 1511295

loop_
_symmetry_equiv_pos_as_xyz
x,y,z
-x+1/2,-y,z+1/2
x+1/2,-y+1/2,-z+1/2
-x,y+1/2,-z
-x,-y,-z
x-1/2,y,-z-1/2
-x-1/2,y-1/2,z-1/2
x,-y-1/2,z

loop_
_atom_site_label
_atom_site_type_symbol
_atom_site_fract_x
_atom_site_fract_y
_atom_site_fract_z
_atom_site_occupancy
_atom_site_U_iso_or_equiv
Pd2 Pd 0.0384 0.25 0.8456 1 0.0
B1 B 0.884 0.25 0.433 1 0.0
Pd1 Pd 0.18 0.0695 0.3284 1 0.0
